data_4506089
loop_
_publ_author_name
'Zhu, Yan'
'Luo, Feng'
'Song, Yu-mei'
'Feng, Xue-feng'
'Luo, Ming-biao'
'Liao, Zhen-wei'
'Sun, Gong-ming'
'Tian, Xiao-zhao'
'Yuan, Zi-Jun'

_publ_section_title
;
 The First One-Pot Synthesis of Multinuclear 3d-4f Metal--Organic
 Compounds Involving a Polytopic N,O-Donor Ligand Formed in Situ
;
_journal_issue 5
_journal_name_full 'Crystal Growth &amp; Design'
_journal_page_first 2158
_journal_paper_doi 10.1021/cg3002509
_journal_volume 12
_journal_year 2012
_chemical_formula_sum 'C120 H86 Cd4 Gd2 N12 O14'
_chemical_formula_weight 2684.11
_chemical_name_systematic
; 
 ? 
;
_space_group_IT_number 176
_symmetry_cell_setting hexagonal
_symmetry_space_group_name_Hall '-P 6c'
_symmetry_space_group_name_H-M 'P 63/m'
_atom_sites_solution_hydrogens geom
_atom_sites_solution_primary direct
_atom_sites_solution_secondary difmap
_audit_creation_method SHELXL-97
_cell_angle_alpha 90.00
_cell_angle_beta 90.00
_cell_angle_gamma 120.00
_cell_formula_units_Z 1
_cell_length_a 13.6046(2)
_cell_length_b 13.6046(2)
_cell_length_c 18.3638(6)
_cell_measurement_reflns_used 2393
_cell_measurement_temperature 296(2)
_cell_measurement_theta_max 26.98
_cell_measurement_theta_min 2.99
_cell_volume 2943.50(11)
_computing_cell_refinement 'Bruker SMART'
_computing_data_collection 'Bruker SMART'
_computing_data_reduction 'Bruker SAINT'
_computing_molecular_graphics 'Bruker SHELXTL'
_computing_publication_material 'Bruker SHELXTL'
_computing_structure_refinement 'SHELXL-97 (Sheldrick, 1997)'
_computing_structure_solution 'SHELXS-97 (Sheldrick, 1990)'
_diffrn_ambient_temperature 296(2)
_diffrn_measured_fraction_theta_full 0.986
_diffrn_measured_fraction_theta_max 0.986
_diffrn_measurement_device_type 'CCD area detector'
_diffrn_measurement_method 'phi and omega scans'
_diffrn_radiation_monochromator graphite
_diffrn_radiation_source 'fine-focus sealed tube'
_diffrn_radiation_type MoK\a
_diffrn_radiation_wavelength 0.71073
_diffrn_reflns_av_R_equivalents 0.0618
_diffrn_reflns_av_sigmaI/netI 0.0537
_diffrn_reflns_limit_h_max 16
_diffrn_reflns_limit_h_min -15
_diffrn_reflns_limit_k_max 5
_diffrn_reflns_limit_k_min -16
_diffrn_reflns_limit_l_max 20
_diffrn_reflns_limit_l_min -21
_diffrn_reflns_number 11840
_diffrn_reflns_theta_full 24.98
_diffrn_reflns_theta_max 24.98
_diffrn_reflns_theta_min 2.05
_exptl_absorpt_coefficient_mu 1.884
_exptl_absorpt_correction_T_max 0.7045
_exptl_absorpt_correction_T_min 0.6503
_exptl_absorpt_correction_type multi-scan
_exptl_crystal_colour Colorless
_exptl_crystal_density_diffrn 1.514
_exptl_crystal_density_method 'not measured'
_exptl_crystal_description Block
_exptl_crystal_F_000 1322
_exptl_crystal_size_max 0.25
_exptl_crystal_size_mid 0.25
_exptl_crystal_size_min 0.20
_refine_diff_density_max 2.186
_refine_diff_density_min -0.847
_refine_diff_density_rms 0.103
_refine_ls_extinction_method none
_refine_ls_goodness_of_fit_ref 1.057
_refine_ls_hydrogen_treatment mixed
_refine_ls_matrix_type full
_refine_ls_number_parameters 132
_refine_ls_number_reflns 1759
_refine_ls_number_restraints 1
_refine_ls_restrained_S_all 1.056
_refine_ls_R_factor_all 0.0836
_refine_ls_R_factor_gt 0.0565
_refine_ls_shift/su_max 4.929
_refine_ls_shift/su_mean 0.094
_refine_ls_structure_factor_coef Fsqd
_refine_ls_weighting_details 'calc w=1/[\s^2^(Fo^2^)+(0.0754P)^2^+4.1806P] where P=(Fo^2^+2Fc^2^)/3'
_refine_ls_weighting_scheme calc
_refine_ls_wR_factor_gt 0.1529
_refine_ls_wR_factor_ref 0.1680
_reflns_number_gt 1216
_reflns_number_total 1759
_reflns_threshold_expression >2sigma(I)
_cod_data_source_file cg3002509_si_002.cif
_cod_data_source_block 1
_cod_depositor_comments
;
The following automatic conversions were performed:

'_symmetry_cell_setting' value 'Hexagonal' changed to 'hexagonal'
according to /home/saulius/struct/CIF-dictionaries/cif_core.dic
dictionary named 'cif_core.dic' version 2.4.1 from
2010-06-29.

'_exptl_absorpt_correction_type' value 'Multi-scan'
changed to 'multi-scan' according to
/home/saulius/struct/CIF-dictionaries/cif_core.dic dictionary named
'cif_core.dic' version 2.4.1 from 2010-06-29.

Automatic conversion script
Id: cif_fix_values 1715 2011-07-08 13:25:40Z adriana 
;
_cod_original_sg_symbol_H-M P6(3)/m
_cod_database_code 4506089

loop_
_symmetry_equiv_pos_as_xyz
'x, y, z'
'-y, x-y, z'
'-x+y, -x, z'
'-x, -y, z+1/2'
'y, -x+y, z+1/2'
'x-y, x, z+1/2'
'-x, -y, -z'
'y, -x+y, -z'
'x-y, x, -z'
'x, y, -z-1/2'
'-y, x-y, -z-1/2'
'-x+y, -x, -z-1/2'

loop_
_atom_site_label
_atom_site_type_symbol
_atom_site_fract_x
_atom_site_fract_y
_atom_site_fract_z
_atom_site_U_iso_or_equiv
_atom_site_adp_type
_atom_site_occupancy
_atom_site_symmetry_multiplicity
_atom_site_calc_flag
_atom_site_refinement_flags
C2 C 0.7176(5) 0.5833(5) 0.0736(3) 0.0594(19) Uani 1 1 d G
C3 C 0.7267(5) 0.6838(4) 0.0483(3) 0.076(2) Uani 1 1 d G
C4 C 0.6826(6) 0.6867(6) -0.0194(4) 0.097(3) Uani 1 1 d G
H4 H 0.6887 0.7539 -0.0364 0.08(2) Uiso 1 1 calc R
C5 C 0.6295(6) 0.5891(7) -0.0619(3) 0.102(4) Uani 1 1 d G
H5 H 0.6000 0.5911 -0.1072 2.0(19) Uiso 1 1 calc R
C1 C 0.6204(6) 0.4886(6) -0.0365(3) 0.096(3) Uani 1 1 d G
H1 H 0.5845 0.4229 -0.0645 0.13(4) Uiso 1 1 calc R
C6 C 0.8825(10) 0.6703(10) 0.2500 0.064(3) Uani 1 2 d S
H6 H 0.881(10) 0.598(10) 0(123) 0.077 Uiso 1 2 calc S
C7 C 0.8298(10) 0.7727(8) 0.1549(5) 0.095(3) Uani 1 1 d .
H7 H 0.8669 0.8375 0.1835 0.09(3) Uiso 1 1 calc R
C8 C 0.7855(10) 0.7807(9) 0.0907(6) 0.107(4) Uani 1 1 d .
H8 H 0.7943 0.8497 0.0752 0.14(4) Uiso 1 1 calc R
C9 C 1.0081(11) 0.7623(13) 0.2500 0.099(5) Uani 1 2 d S
H9A H 1.0158 0.8320 0.2318 0.06(5) Uiso 0.50 1 calc PR
H9B H 1.0500 0.7390 0.2195 2(3) Uiso 0.50 1 calc PR
H9C H 1.0372 0.7737 0.2988 0.08(5) Uiso 0.50 1 calc PR
C10 C 0.8233(7) 0.6723(7) 0.1809(5) 0.066(2) Uani 1 1 d .
C11 C 0.7623(6) 0.5741(6) 0.1412(4) 0.0576(18) Uani 1 1 d .
Cd1 Cd 0.6667 0.3333 0.07222(5) 0.0646(4) Uani 1 3 d S
Gd1 Gd 0.6667 0.3333 0.2500 0.0577(3) Uani 1 6 d S
H1W H 0.9657(19) 0.455(13) 0.2500 0.00(4) Uiso 0.33 2 d SPD
N1 N 0.6648(5) 0.4876(6) 0.0301(3) 0.0701(18) Uani 1 1 d G
O1 O 0.7476(4) 0.4752(4) 0.1621(2) 0.0545(12) Uani 1 1 d .
O2 O 0.8937(12) 0.4249(15) 0.2500 0.042(4) Uani 0.33 2 d SPD

loop_
_atom_site_aniso_label
_atom_site_aniso_U_11
_atom_site_aniso_U_22
_atom_site_aniso_U_33
_atom_site_aniso_U_23
_atom_site_aniso_U_13
_atom_site_aniso_U_12
C2 0.059(5) 0.070(5) 0.057(5) 0.016(4) 0.011(3) 0.038(4)
C3 0.080(6) 0.084(6) 0.084(6) 0.024(5) 0.006(5) 0.055(5)
C4 0.114(8) 0.113(9) 0.091(7) 0.036(7) 0.005(6) 0.077(7)
C5 0.099(8) 0.150(10) 0.080(7) 0.050(7) 0.009(6) 0.079(8)
C1 0.089(7) 0.133(9) 0.062(6) 0.014(6) -0.003(5) 0.052(7)
C6 0.072(7) 0.063(7) 0.061(7) 0.000 0.000 0.035(6)
C7 0.143(10) 0.058(5) 0.086(7) 0.003(5) 0.003(6) 0.051(6)
C8 0.161(11) 0.099(8) 0.099(8) 0.040(7) 0.021(7) 0.094(8)
C9 0.068(9) 0.074(10) 0.119(14) 0.000 0.000 0.007(7)
C10 0.080(6) 0.058(5) 0.068(5) 0.013(4) 0.005(4) 0.040(5)
C11 0.060(4) 0.059(5) 0.060(4) 0.009(4) 0.010(4) 0.034(4)
Cd1 0.0729(5) 0.0729(5) 0.0480(6) 0.000 0.000 0.0365(3)
Gd1 0.0688(4) 0.0688(4) 0.0354(5) 0.000 0.000 0.0344(2)
N1 0.051(4) 0.094(5) 0.059(4) 0.014(4) 0.003(3) 0.032(4)
O1 0.065(3) 0.052(3) 0.049(3) 0.010(2) 0.002(2) 0.031(2)
O2 0.010(7) 0.060(11) 0.049(10) 0.000 0.000 0.012(8)

loop_
_atom_type_symbol
_atom_type_description
_atom_type_scat_dispersion_real
_atom_type_scat_dispersion_imag
_atom_type_scat_source
C C 0.0033 0.0016 'International Tables Vol C Tables 4.2.6.8 and 6.1.1.4'
H H 0.0000 0.0000 'International Tables Vol C Tables 4.2.6.8 and 6.1.1.4'
N N 0.0061 0.0033 'International Tables Vol C Tables 4.2.6.8 and 6.1.1.4'
O O 0.0106 0.0060 'International Tables Vol C Tables 4.2.6.8 and 6.1.1.4'
Cd Cd -0.8075 1.2024 'International Tables Vol C Tables 4.2.6.8 and 6.1.1.4'
Gd Gd -0.1653 3.9035 'International Tables Vol C Tables 4.2.6.8 and 6.1.1.4'

loop_
_geom_angle_atom_site_label_1
_geom_angle_atom_site_label_2
_geom_angle_atom_site_label_3
_geom_angle
_geom_angle_site_symmetry_1
_geom_angle_site_symmetry_3
C3 C2 N1 118.8(3) . .
C3 C2 C11 123.3(5) . .
N1 C2 C11 117.9(5) . .
C2 C3 C4 120.0 . .
C2 C3 C8 118.2(6) . .
C4 C3 C8 121.7(6) . .
C3 C4 C5 120.0 . .
C1 C5 C4 120.0 . .
C5 C1 N1 119.1(4) . .
C10 C6 C10 114.2(10) . 10_556
C10 C6 C9 111.9(6) . .
C10 C6 C9 111.9(6) 10_556 .
C8 C7 C10 124.1(10) . .
C7 C8 C3 118.7(9) . .
C11 C10 C7 118.4(8) . .
C11 C10 C6 119.8(8) . .
C7 C10 C6 121.9(9) . .
O1 C11 C10 123.1(7) . .
O1 C11 C2 119.6(7) . .
C10 C11 C2 117.2(7) . .
N1 Cd1 N1 108.81(18) 3_665 2_655
N1 Cd1 N1 108.81(18) 3_665 .
N1 Cd1 N1 108.81(18) 2_655 .
N1 Cd1 O1 72.2(2) 3_665 3_665
N1 Cd1 O1 100.4(2) 2_655 3_665
N1 Cd1 O1 148.1(2) . 3_665
N1 Cd1 O1 100.4(2) 3_665 .
N1 Cd1 O1 148.1(2) 2_655 .
N1 Cd1 O1 72.2(2) . .
O1 Cd1 O1 76.22(16) 3_665 .
N1 Cd1 O1 148.1(2) 3_665 2_655
N1 Cd1 O1 72.2(2) 2_655 2_655
N1 Cd1 O1 100.4(2) . 2_655
O1 Cd1 O1 76.22(16) 3_665 2_655
O1 Cd1 O1 76.22(16) . 2_655
N1 Cd1 Gd1 110.13(18) 3_665 .
N1 Cd1 Gd1 110.13(18) 2_655 .
N1 Cd1 Gd1 110.13(18) . .
O1 Cd1 Gd1 45.45(10) 3_665 .
O1 Cd1 Gd1 45.45(10) . .
O1 Cd1 Gd1 45.45(10) 2_655 .
O1 Gd1 O1 87.8(2) 3_665 12_666
O1 Gd1 O1 137.78(8) 3_665 10_556
O1 Gd1 O1 77.19(17) 12_666 10_556
O1 Gd1 O1 77.19(17) 3_665 2_655
O1 Gd1 O1 137.78(8) 12_666 2_655
O1 Gd1 O1 137.78(8) 10_556 2_655
O1 Gd1 O1 77.19(17) 3_665 .
O1 Gd1 O1 137.78(8) 12_666 .
O1 Gd1 O1 87.8(2) 10_556 .
O1 Gd1 O1 77.19(17) 2_655 .
O1 Gd1 O1 137.78(8) 3_665 11_656
O1 Gd1 O1 77.19(17) 12_666 11_656
O1 Gd1 O1 77.19(17) 10_556 11_656
O1 Gd1 O1 87.8(2) 2_655 11_656
O1 Gd1 O1 137.78(8) . 11_656
O1 Gd1 O2 67.7(3) 3_665 .
O1 Gd1 O2 67.7(3) 12_666 .
O1 Gd1 O2 70.1(3) 10_556 .
O1 Gd1 O2 136.06(11) 2_655 .
O1 Gd1 O2 70.1(3) . .
O1 Gd1 O2 136.06(11) 11_656 .
O1 Gd1 O2 70.1(3) 3_665 3_665
O1 Gd1 O2 70.1(3) 12_666 3_665
O1 Gd1 O2 136.06(11) 10_556 3_665
O1 Gd1 O2 67.7(3) 2_655 3_665
O1 Gd1 O2 136.06(11) . 3_665
O1 Gd1 O2 67.7(3) 11_656 3_665
O2 Gd1 O2 120.0 . 3_665
O1 Gd1 O2 136.06(11) 3_665 2_655
O1 Gd1 O2 136.05(11) 12_666 2_655
O1 Gd1 O2 67.7(3) 10_556 2_655
O1 Gd1 O2 70.1(3) 2_655 2_655
O1 Gd1 O2 67.7(3) . 2_655
O1 Gd1 O2 70.1(3) 11_656 2_655
O2 Gd1 O2 120.000(4) . 2_655
O2 Gd1 O2 120.000(4) 3_665 2_655
O1 Gd1 Cd1 46.08(11) 3_665 .
O1 Gd1 Cd1 133.92(11) 12_666 .
O1 Gd1 Cd1 133.92(11) 10_556 .
O1 Gd1 Cd1 46.08(11) 2_655 .
O1 Gd1 Cd1 46.08(11) . .
O1 Gd1 Cd1 133.92(11) 11_656 .
O2 Gd1 Cd1 90.000(1) . .
O2 Gd1 Cd1 90.000(1) 3_665 .
O2 Gd1 Cd1 90.0 2_655 .
O1 Gd1 Cd1 133.92(11) 3_665 10_556
O1 Gd1 Cd1 46.08(11) 12_666 10_556
O1 Gd1 Cd1 46.08(11) 10_556 10_556
O1 Gd1 Cd1 133.92(11) 2_655 10_556
O1 Gd1 Cd1 133.92(11) . 10_556
O1 Gd1 Cd1 46.08(11) 11_656 10_556
O2 Gd1 Cd1 90.000(1) . 10_556
O2 Gd1 Cd1 90.000(1) 3_665 10_556
O2 Gd1 Cd1 90.0 2_655 10_556
Cd1 Gd1 Cd1 180.0 . 10_556
C1 N1 C2 122.1(6) . .
C1 N1 Cd1 121.9(5) . .
C2 N1 Cd1 115.9(4) . .
C11 O1 Gd1 144.9(4) . .
C11 O1 Cd1 113.8(4) . .
Gd1 O1 Cd1 88.47(16) . .

loop_
_geom_bond_atom_site_label_1
_geom_bond_atom_site_label_2
_geom_bond_distance
_geom_bond_site_symmetry_2
C2 C3 1.3900 .
C2 N1 1.383(9) .
C2 C11 1.414(8) .
C3 C4 1.3900 .
C3 C8 1.389(13) .
C4 C5 1.3900 .
C5 C1 1.3900 .
C1 N1 1.368(8) .
C6 C10 1.510(10) .
C6 C10 1.510(10) 10_556
C6 C9 1.532(17) .
C7 C8 1.353(13) .
C7 C10 1.408(11) .
C10 C11 1.377(11) .
C11 O1 1.316(8) .
Cd1 N1 2.248(7) 3_665
Cd1 N1 2.248(7) 2_655
Cd1 N1 2.248(7) .
Cd1 O1 2.353(5) 3_665
Cd1 O1 2.353(5) .
Cd1 O1 2.353(5) 2_655
Cd1 Gd1 3.2647(9) .
Gd1 O1 2.327(4) 3_665
Gd1 O1 2.327(4) 12_666
Gd1 O1 2.327(4) 10_556
Gd1 O1 2.327(4) 2_655
Gd1 O1 2.327(4) .
Gd1 O1 2.327(4) 11_656
Gd1 O2 2.692(14) .
Gd1 O2 2.692(14) 3_665
Gd1 O2 2.692(14) 2_655
Gd1 Cd1 3.2647(9) 10_556

loop_
_geom_torsion_atom_site_label_1
_geom_torsion_atom_site_label_2
_geom_torsion_atom_site_label_3
_geom_torsion_atom_site_label_4
_geom_torsion
_geom_torsion_site_symmetry_1
_geom_torsion_site_symmetry_4
N1 C2 C3 C4 0.4(5) . .
C11 C2 C3 C4 178.7(6) . .
N1 C2 C3 C8 -176.4(8) . .
C11 C2 C3 C8 1.9(9) . .
C2 C3 C4 C5 0.0 . .
C8 C3 C4 C5 176.6(8) . .
C3 C4 C5 C1 0.0 . .
C4 C5 C1 N1 -0.4(5) . .
C10 C7 C8 C3 2.0(17) . .
C2 C3 C8 C7 -0.9(13) . .
C4 C3 C8 C7 -177.6(8) . .
C8 C7 C10 C11 -4.1(16) . .
C8 C7 C10 C6 174.8(10) . .
C10 C6 C10 C11 -103.9(10) 10_556 .
C9 C6 C10 C11 127.7(10) . .
C10 C6 C10 C7 77.1(13) 10_556 .
C9 C6 C10 C7 -51.3(13) . .
C7 C10 C11 O1 -177.5(8) . .
C6 C10 C11 O1 3.5(12) . .
C7 C10 C11 C2 4.8(12) . .
C6 C10 C11 C2 -174.2(7) . .
C3 C2 C11 O1 178.3(5) . .
N1 C2 C11 O1 -3.4(10) . .
C3 C2 C11 C10 -3.9(10) . .
N1 C2 C11 C10 174.4(7) . .
N1 Cd1 Gd1 O1 -35.2(2) 3_665 3_665
N1 Cd1 Gd1 O1 84.8(2) 2_655 3_665
N1 Cd1 Gd1 O1 -155.2(2) . 3_665
O1 Cd1 Gd1 O1 -120.0 . 3_665
O1 Cd1 Gd1 O1 120.000(1) 2_655 3_665
N1 Cd1 Gd1 O1 -35.2(2) 3_665 12_666
N1 Cd1 Gd1 O1 84.8(2) 2_655 12_666
N1 Cd1 Gd1 O1 -155.2(2) . 12_666
O1 Cd1 Gd1 O1 0.000(1) 3_665 12_666
O1 Cd1 Gd1 O1 -120.000(1) . 12_666
O1 Cd1 Gd1 O1 120.000(1) 2_655 12_666
N1 Cd1 Gd1 O1 84.8(2) 3_665 10_556
N1 Cd1 Gd1 O1 -155.2(2) 2_655 10_556
N1 Cd1 Gd1 O1 -35.2(2) . 10_556
O1 Cd1 Gd1 O1 120.0 3_665 10_556
O1 Cd1 Gd1 O1 0.0 . 10_556
O1 Cd1 Gd1 O1 -120.0 2_655 10_556
N1 Cd1 Gd1 O1 -155.2(2) 3_665 2_655
N1 Cd1 Gd1 O1 -35.2(2) 2_655 2_655
N1 Cd1 Gd1 O1 84.8(2) . 2_655
O1 Cd1 Gd1 O1 -120.0 3_665 2_655
O1 Cd1 Gd1 O1 120.0 . 2_655
N1 Cd1 Gd1 O1 84.8(2) 3_665 .
N1 Cd1 Gd1 O1 -155.2(2) 2_655 .
N1 Cd1 Gd1 O1 -35.2(2) . .
O1 Cd1 Gd1 O1 120.0 3_665 .
O1 Cd1 Gd1 O1 -120.0 2_655 .
N1 Cd1 Gd1 O1 -155.2(2) 3_665 11_656
N1 Cd1 Gd1 O1 -35.2(2) 2_655 11_656
N1 Cd1 Gd1 O1 84.8(2) . 11_656
O1 Cd1 Gd1 O1 -120.0 3_665 11_656
O1 Cd1 Gd1 O1 120.0 . 11_656
O1 Cd1 Gd1 O1 0.0 2_655 11_656
N1 Cd1 Gd1 O2 23.0(4) 3_665 .
N1 Cd1 Gd1 O2 143.0(4) 2_655 .
N1 Cd1 Gd1 O2 -97.0(4) . .
O1 Cd1 Gd1 O2 58.3(4) 3_665 .
O1 Cd1 Gd1 O2 -61.7(4) . .
O1 Cd1 Gd1 O2 178.3(4) 2_655 .
N1 Cd1 Gd1 O2 -97.0(4) 3_665 3_665
N1 Cd1 Gd1 O2 23.0(4) 2_655 3_665
N1 Cd1 Gd1 O2 143.0(4) . 3_665
O1 Cd1 Gd1 O2 -61.7(4) 3_665 3_665
O1 Cd1 Gd1 O2 178.3(4) . 3_665
O1 Cd1 Gd1 O2 58.3(4) 2_655 3_665
N1 Cd1 Gd1 O2 143.0(4) 3_665 2_655
N1 Cd1 Gd1 O2 -97.0(4) 2_655 2_655
N1 Cd1 Gd1 O2 23.0(4) . 2_655
O1 Cd1 Gd1 O2 178.3(4) 3_665 2_655
O1 Cd1 Gd1 O2 58.3(4) . 2_655
O1 Cd1 Gd1 O2 -61.7(4) 2_655 2_655
N1 Cd1 Gd1 Cd1 153(100) 3_665 10_556
N1 Cd1 Gd1 Cd1 -87(100) 2_655 10_556
N1 Cd1 Gd1 Cd1 33(100) . 10_556
O1 Cd1 Gd1 Cd1 -172(100) 3_665 10_556
O1 Cd1 Gd1 Cd1 68(100) . 10_556
O1 Cd1 Gd1 Cd1 -52(100) 2_655 10_556
C5 C1 N1 C2 0.8(10) . .
C5 C1 N1 Cd1 -175.2(4) . .
C3 C2 N1 C1 -0.8(10) . .
C11 C2 N1 C1 -179.2(6) . .
C3 C2 N1 Cd1 175.4(4) . .
C11 C2 N1 Cd1 -3.0(8) . .
N1 Cd1 N1 C1 85.9(5) 3_665 .
N1 Cd1 N1 C1 -32.6(6) 2_655 .
O1 Cd1 N1 C1 172.2(5) 3_665 .
O1 Cd1 N1 C1 -178.9(6) . .
O1 Cd1 N1 C1 -107.2(5) 2_655 .
Gd1 Cd1 N1 C1 -153.4(5) . .
N1 Cd1 N1 C2 -90.3(6) 3_665 .
N1 Cd1 N1 C2 151.3(5) 2_655 .
O1 Cd1 N1 C2 -3.9(7) 3_665 .
O1 Cd1 N1 C2 4.9(4) . .
O1 Cd1 N1 C2 76.7(5) 2_655 .
Gd1 Cd1 N1 C2 30.5(5) . .
C10 C11 O1 Gd1 64.8(11) . .
C2 C11 O1 Gd1 -117.6(7) . .
C10 C11 O1 Cd1 -170.0(6) . .
C2 C11 O1 Cd1 7.6(8) . .
O1 Gd1 O1 C11 171.4(8) 3_665 .
O1 Gd1 O1 C11 -116.6(9) 12_666 .
O1 Gd1 O1 C11 -48.4(9) 10_556 .
O1 Gd1 O1 C11 91.8(9) 2_655 .
O1 Gd1 O1 C11 19.8(8) 11_656 .
O2 Gd1 O1 C11 -117.9(9) . .
O2 Gd1 O1 C11 129.1(9) 3_665 .
O2 Gd1 O1 C11 18.4(8) 2_655 .
Cd1 Gd1 O1 C11 131.6(9) . .
Cd1 Gd1 O1 C11 -48.4(9) 10_556 .
O1 Gd1 O1 Cd1 39.77(6) 3_665 .
O1 Gd1 O1 Cd1 111.82(4) 12_666 .
O1 Gd1 O1 Cd1 180.0 10_556 .
O1 Gd1 O1 Cd1 -39.77(6) 2_655 .
O1 Gd1 O1 Cd1 -111.82(4) 11_656 .
O2 Gd1 O1 Cd1 110.5(3) . .
O2 Gd1 O1 Cd1 -2.5(6) 3_665 .
O2 Gd1 O1 Cd1 -113.2(4) 2_655 .
Cd1 Gd1 O1 Cd1 180.0 10_556 .
N1 Cd1 O1 C11 100.0(5) 3_665 .
N1 Cd1 O1 C11 -103.8(5) 2_655 .
N1 Cd1 O1 C11 -6.6(5) . .
O1 Cd1 O1 C11 168.6(5) 3_665 .
O1 Cd1 O1 C11 -112.5(6) 2_655 .
Gd1 Cd1 O1 C11 -151.9(5) . .
N1 Cd1 O1 Gd1 -108.1(2) 3_665 .
N1 Cd1 O1 Gd1 48.1(4) 2_655 .
N1 Cd1 O1 Gd1 145.3(2) . .
O1 Cd1 O1 Gd1 -39.45(5) 3_665 .
O1 Cd1 O1 Gd1 39.45(5) 2_655 .
